data_7205462
loop_
_publ_author_name
'Zhai, Quan-Guo'
'Gao, Xia'
'Li, Shu-Ni'
'Jiang, Yu-Cheng'
'Hu, Man-Cheng'

_publ_section_title
;
 Solvothermal synthesis, crystal structures and photoluminescence
 properties of the novel Cd/X/\a,\w-bis(benzotriazole)alkane hybrid
 family (X = Cl, Br and I)
;
_journal_issue 5
_journal_name_full CrystEngComm
_journal_page_first 1602
_journal_paper_doi 10.1039/c0ce00581a
_journal_volume 13
_journal_year 2011
_chemical_formula_moiety 'C15 H14 Cd I2 N6'
_chemical_formula_sum 'C15 H14 Cd I2 N6'
_chemical_formula_weight 644.52
_chemical_name_systematic
;
?
;
_space_group_IT_number 14
_symmetry_cell_setting monoclinic
_symmetry_space_group_name_Hall '-P 2ybc'
_symmetry_space_group_name_H-M 'P 1 21/c 1'
_atom_sites_solution_hydrogens geom
_atom_sites_solution_primary direct
_atom_sites_solution_secondary difmap
_audit_creation_method SHELXL-97
_cell_angle_alpha 90.00
_cell_angle_beta 112.1790(10)
_cell_angle_gamma 90.00
_cell_formula_units_Z 4
_cell_length_a 9.9448(11)
_cell_length_b 23.481(3)
_cell_length_c 9.1979(12)
_cell_measurement_reflns_used 4065
_cell_measurement_temperature 298(2)
_cell_measurement_theta_max 26.333
_cell_measurement_theta_min 2.376
_cell_volume 1988.9(4)
_computing_cell_refinement 'Bruker SMART'
_computing_data_collection 'Bruker SMART'
_computing_data_reduction 'Bruker SAINT'
_computing_molecular_graphics 'Bruker SHELXTL'
_computing_publication_material 'Bruker SHELXTL'
_computing_structure_refinement 'SHELXL-97 (Sheldrick, 1997)'
_computing_structure_solution 'SHELXS-97 (Sheldrick, 1990)'
_diffrn_ambient_temperature 298(2)
_diffrn_measured_fraction_theta_full 0.998
_diffrn_measured_fraction_theta_max 0.998
_diffrn_measurement_device_type 'CCD area detector'
_diffrn_measurement_method 'phi and omega scans'
_diffrn_radiation_monochromator graphite
_diffrn_radiation_source 'fine-focus sealed tube'
_diffrn_radiation_type MoK\a
_diffrn_radiation_wavelength 0.71073
_diffrn_reflns_av_R_equivalents 0.0464
_diffrn_reflns_av_sigmaI/netI 0.0445
_diffrn_reflns_limit_h_max 11
_diffrn_reflns_limit_h_min -10
_diffrn_reflns_limit_k_max 27
_diffrn_reflns_limit_k_min -27
_diffrn_reflns_limit_l_max 8
_diffrn_reflns_limit_l_min -10
_diffrn_reflns_number 9840
_diffrn_reflns_theta_full 25.02
_diffrn_reflns_theta_max 25.02
_diffrn_reflns_theta_min 1.73
_exptl_absorpt_coefficient_mu 4.211
_exptl_absorpt_correction_T_max 0.3648
_exptl_absorpt_correction_T_min 0.2371
_exptl_absorpt_correction_type multi-scan
_exptl_absorpt_process_details sadabs
_exptl_crystal_colour brown
_exptl_crystal_density_diffrn 2.152
_exptl_crystal_density_method 'not measured'
_exptl_crystal_description block
_exptl_crystal_F_000 1200
_exptl_crystal_size_max 0.48
_exptl_crystal_size_mid 0.46
_exptl_crystal_size_min 0.30
_refine_diff_density_max 0.606
_refine_diff_density_min -0.917
_refine_diff_density_rms 0.108
_refine_ls_extinction_method none
_refine_ls_goodness_of_fit_ref 1.071
_refine_ls_hydrogen_treatment constr
_refine_ls_matrix_type full
_refine_ls_number_parameters 217
_refine_ls_number_reflns 3497
_refine_ls_number_restraints 0
_refine_ls_restrained_S_all 1.071
_refine_ls_R_factor_all 0.0526
_refine_ls_R_factor_gt 0.0342
_refine_ls_shift/su_max 0.000
_refine_ls_shift/su_mean 0.000
_refine_ls_structure_factor_coef Fsqd
_refine_ls_weighting_details 'calc w=1/[\s^2^(Fo^2^)+(0.0161P)^2^+3.6009P] where P=(Fo^2^+2Fc^2^)/3'
_refine_ls_weighting_scheme calc
_refine_ls_wR_factor_gt 0.0649
_refine_ls_wR_factor_ref 0.0729
_reflns_number_gt 2714
_reflns_number_total 3497
_reflns_threshold_expression >2sigma(I)
_cod_data_source_file C0CE00581A.TXT
_cod_data_source_block 04
_cod_depositor_comments
;
The following automatic conversions were performed:
'_symmetry_cell_setting' value 'Monoclinic' changed to 'monoclinic'
according to '/home/saulius/struct/CIF-dictionaries/cif_core.dic'
dictionary named 'cif_core.dic' version 2.4.1 from 2010-06-29.

Automatic conversion script
Id: cif_fix_enum 1555 2011-01-17 13:19:09Z saulius 
;
_cod_original_sg_symbol_H-M P2(1)/c
_cod_database_code 7205462

loop_
_symmetry_equiv_pos_as_xyz
'x, y, z'
'-x, y+1/2, -z+1/2'
'-x, -y, -z'
'x, -y-1/2, z-1/2'

loop_
_atom_site_label
_atom_site_type_symbol
_atom_site_fract_x
_atom_site_fract_y
_atom_site_fract_z
_atom_site_U_iso_or_equiv
_atom_site_adp_type
_atom_site_occupancy
_atom_site_symmetry_multiplicity
_atom_site_calc_flag
_atom_site_refinement_flags
_atom_site_disorder_assembly
_atom_site_disorder_group
Cd1 Cd 0.70571(4) 0.146882(17) 0.31503(5) 0.04190(13) Uani 1 1 d . . .
I1 I 0.55738(5) 0.231809(18) 0.13048(5) 0.06263(15) Uani 1 1 d . . .
I2 I 0.77845(5) 0.052104(19) 0.19104(6) 0.07013(17) Uani 1 1 d . . .
N1 N 0.6113(5) 0.10784(18) 0.4819(5) 0.0391(11) Uani 1 1 d . . .
N2 N 0.4845(5) 0.12258(19) 0.4803(5) 0.0415(11) Uani 1 1 d . . .
N3 N 0.4533(5) 0.08880(19) 0.5811(5) 0.0397(11) Uani 1 1 d . . .
N4 N 1.1142(4) 0.17094(18) 0.6989(5) 0.0377(11) Uani 1 1 d . . .
N5 N 1.0004(5) 0.14373(19) 0.5965(6) 0.0461(12) Uani 1 1 d . . .
N6 N 0.9135(5) 0.18171(19) 0.5023(6) 0.0461(12) Uani 1 1 d . . .
C1 C 0.5625(6) 0.0511(2) 0.6509(6) 0.0379(13) Uani 1 1 d . . .
C2 C 0.6658(6) 0.0637(2) 0.5874(6) 0.0367(13) Uani 1 1 d . . .
C3 C 0.7956(6) 0.0329(2) 0.6328(7) 0.0465(14) Uani 1 1 d . . .
H3 H 0.8656 0.0408 0.5913 0.056 Uiso 1 1 calc R . .
C4 C 0.8149(7) -0.0094(3) 0.7406(8) 0.0575(17) Uani 1 1 d . . .
H4 H 0.9004 -0.0304 0.7746 0.069 Uiso 1 1 calc R . .
C5 C 0.7080(7) -0.0216(3) 0.8011(8) 0.0593(17) Uani 1 1 d . . .
H5 H 0.7244 -0.0514 0.8723 0.071 Uiso 1 1 calc R . .
C6 C 0.5816(7) 0.0080(2) 0.7610(7) 0.0474(15) Uani 1 1 d . . .
H6 H 0.5127 0.0000 0.8040 0.057 Uiso 1 1 calc R . .
C7 C 0.9715(5) 0.2353(2) 0.5454(6) 0.0392(13) Uani 1 1 d . . .
C8 C 1.1024(6) 0.2283(2) 0.6715(6) 0.0378(13) Uani 1 1 d . . .
C9 C 1.1905(6) 0.2748(3) 0.7441(7) 0.0498(16) Uani 1 1 d . . .
H9 H 1.2779 0.2703 0.8291 0.060 Uiso 1 1 calc R . .
C10 C 1.1409(7) 0.3265(3) 0.6829(8) 0.0602(18) Uani 1 1 d . . .
H10 H 1.1971 0.3584 0.7262 0.072 Uiso 1 1 calc R . .
C11 C 1.0075(7) 0.3341(3) 0.5562(8) 0.0610(18) Uani 1 1 d . . .
H11 H 0.9768 0.3707 0.5209 0.073 Uiso 1 1 calc R . .
C12 C 0.9220(6) 0.2886(2) 0.4836(7) 0.0504(16) Uani 1 1 d . . .
H12 H 0.8354 0.2933 0.3976 0.060 Uiso 1 1 calc R . .
C13 C 0.3231(6) 0.0986(3) 0.6155(6) 0.0441(14) Uani 1 1 d . . .
H13A H 0.2795 0.0624 0.6231 0.053 Uiso 1 1 calc R . .
H13B H 0.2530 0.1202 0.5306 0.053 Uiso 1 1 calc R . .
C14 C 0.3607(6) 0.1310(2) 0.7678(6) 0.0398(13) Uani 1 1 d . . .
H14A H 0.3989 0.1681 0.7570 0.048 Uiso 1 1 calc R . .
H14B H 0.4363 0.1106 0.8505 0.048 Uiso 1 1 calc R . .
C15 C 1.2314(6) 0.1389(2) 0.8149(6) 0.0427(14) Uani 1 1 d . . .
H15A H 1.1951 0.1018 0.8291 0.051 Uiso 1 1 calc R . .
H15B H 1.2626 0.1587 0.9148 0.051 Uiso 1 1 calc R . .

loop_
_atom_site_aniso_label
_atom_site_aniso_U_11
_atom_site_aniso_U_22
_atom_site_aniso_U_33
_atom_site_aniso_U_23
_atom_site_aniso_U_13
_atom_site_aniso_U_12
Cd1 0.0343(2) 0.0429(2) 0.0442(3) 0.00057(19) 0.01001(19) -0.00258(18)
I1 0.0635(3) 0.0606(3) 0.0466(2) 0.0048(2) 0.0013(2) 0.0143(2)
I2 0.0761(3) 0.0605(3) 0.0932(4) -0.0198(3) 0.0540(3) -0.0084(2)
N1 0.042(3) 0.037(3) 0.042(3) 0.000(2) 0.020(2) -0.002(2)
N2 0.040(3) 0.041(3) 0.046(3) -0.003(2) 0.018(2) 0.000(2)
N3 0.034(2) 0.043(3) 0.041(3) -0.007(2) 0.014(2) -0.002(2)
N4 0.028(2) 0.042(3) 0.042(3) -0.003(2) 0.012(2) -0.001(2)
N5 0.034(3) 0.041(3) 0.056(3) -0.001(2) 0.009(2) -0.002(2)
N6 0.032(2) 0.041(3) 0.056(3) -0.005(2) 0.005(2) -0.003(2)
C1 0.041(3) 0.034(3) 0.039(3) -0.010(3) 0.015(3) 0.000(2)
C2 0.037(3) 0.036(3) 0.037(3) -0.010(2) 0.014(3) -0.005(2)
C3 0.040(3) 0.040(3) 0.060(4) -0.004(3) 0.019(3) 0.002(3)
C4 0.049(4) 0.049(4) 0.070(5) -0.001(3) 0.018(4) 0.013(3)
C5 0.075(5) 0.045(4) 0.057(4) 0.009(3) 0.024(4) 0.011(3)
C6 0.055(4) 0.047(4) 0.046(4) -0.002(3) 0.026(3) -0.002(3)
C7 0.029(3) 0.038(3) 0.049(3) -0.010(3) 0.012(3) -0.003(2)
C8 0.036(3) 0.037(3) 0.043(3) -0.003(2) 0.017(3) 0.001(2)
C9 0.039(3) 0.054(4) 0.049(4) -0.010(3) 0.009(3) -0.007(3)
C10 0.055(4) 0.042(4) 0.077(5) -0.014(3) 0.017(4) -0.014(3)
C11 0.064(4) 0.037(3) 0.079(5) 0.001(3) 0.024(4) 0.004(3)
C12 0.042(3) 0.043(3) 0.061(4) 0.000(3) 0.012(3) 0.004(3)
C13 0.035(3) 0.057(4) 0.043(3) -0.004(3) 0.018(3) 0.001(3)
C14 0.034(3) 0.044(3) 0.038(3) -0.003(3) 0.011(3) 0.005(2)
C15 0.042(3) 0.046(3) 0.041(3) 0.000(3) 0.017(3) 0.002(3)

loop_
_atom_type_symbol
_atom_type_description
_atom_type_scat_dispersion_real
_atom_type_scat_dispersion_imag
_atom_type_scat_source
C C 0.0033 0.0016 'International Tables Vol C Tables 4.2.6.8 and 6.1.1.4'
H H 0.0000 0.0000 'International Tables Vol C Tables 4.2.6.8 and 6.1.1.4'
N N 0.0061 0.0033 'International Tables Vol C Tables 4.2.6.8 and 6.1.1.4'
I I -0.4742 1.8119 'International Tables Vol C Tables 4.2.6.8 and 6.1.1.4'
Cd Cd -0.8075 1.2024 'International Tables Vol C Tables 4.2.6.8 and 6.1.1.4'

loop_
_geom_angle_atom_site_label_1
_geom_angle_atom_site_label_2
_geom_angle_atom_site_label_3
_geom_angle
_geom_angle_site_symmetry_1
_geom_angle_site_symmetry_3
_geom_angle_publ_flag
N1 Cd1 N6 96.98(17) . . ?
N1 Cd1 I1 117.40(11) . . ?
N6 Cd1 I1 109.70(12) . . ?
N1 Cd1 I2 101.32(11) . . ?
N6 Cd1 I2 107.53(12) . . ?
I1 Cd1 I2 120.96(2) . . ?
N2 N1 C2 109.2(5) . . ?
N2 N1 Cd1 122.0(3) . . ?
C2 N1 Cd1 128.6(4) . . ?
N1 N2 N3 108.1(4) . . ?
N2 N3 C1 111.0(4) . . ?
N2 N3 C13 120.7(4) . . ?
C1 N3 C13 128.0(5) . . ?
N5 N4 C8 110.6(4) . . ?
N5 N4 C15 120.1(4) . . ?
C8 N4 C15 129.3(4) . . ?
N6 N5 N4 108.2(4) . . ?
N5 N6 C7 109.2(4) . . ?
N5 N6 Cd1 115.9(3) . . ?
C7 N6 Cd1 134.8(4) . . ?
N3 C1 C2 104.3(5) . . ?
N3 C1 C6 132.9(5) . . ?
C2 C1 C6 122.7(5) . . ?
N1 C2 C1 107.4(5) . . ?
N1 C2 C3 132.1(5) . . ?
C1 C2 C3 120.5(5) . . ?
C4 C3 C2 117.0(6) . . ?
C4 C3 H3 121.5 . . ?
C2 C3 H3 121.5 . . ?
C3 C4 C5 121.2(6) . . ?
C3 C4 H4 119.4 . . ?
C5 C4 H4 119.4 . . ?
C6 C5 C4 123.3(6) . . ?
C6 C5 H5 118.4 . . ?
C4 C5 H5 118.4 . . ?
C5 C6 C1 115.3(6) . . ?
C5 C6 H6 122.4 . . ?
C1 C6 H6 122.4 . . ?
N6 C7 C12 131.4(5) . . ?
N6 C7 C8 106.9(5) . . ?
C12 C7 C8 121.7(5) . . ?
N4 C8 C7 105.0(4) . . ?
N4 C8 C9 133.2(5) . . ?
C7 C8 C9 121.7(5) . . ?
C10 C9 C8 116.0(5) . . ?
C10 C9 H9 122.0 . . ?
C8 C9 H9 122.0 . . ?
C9 C10 C11 122.6(6) . . ?
C9 C10 H10 118.7 . . ?
C11 C10 H10 118.7 . . ?
C12 C11 C10 121.5(6) . . ?
C12 C11 H11 119.2 . . ?
C10 C11 H11 119.2 . . ?
C11 C12 C7 116.4(5) . . ?
C11 C12 H12 121.8 . . ?
C7 C12 H12 121.8 . . ?
N3 C13 C14 110.5(4) . . ?
N3 C13 H13A 109.5 . . ?
C14 C13 H13A 109.5 . . ?
N3 C13 H13B 109.5 . . ?
C14 C13 H13B 109.5 . . ?
H13A C13 H13B 108.1 . . ?
C13 C14 C15 112.8(4) . 1_455 ?
C13 C14 H14A 109.0 . . ?
C15 C14 H14A 109.0 1_455 . ?
C13 C14 H14B 109.0 . . ?
C15 C14 H14B 109.0 1_455 . ?
H14A C14 H14B 107.8 . . ?
N4 C15 C14 112.6(4) . 1_655 ?
N4 C15 H15A 109.1 . . ?
C14 C15 H15A 109.1 1_655 . ?
N4 C15 H15B 109.1 . . ?
C14 C15 H15B 109.1 1_655 . ?
H15A C15 H15B 107.8 . . ?

loop_
_geom_bond_atom_site_label_1
_geom_bond_atom_site_label_2
_geom_bond_distance
_geom_bond_site_symmetry_2
_geom_bond_publ_flag
Cd1 N1 2.273(4) . ?
Cd1 N6 2.284(4) . ?
Cd1 I1 2.6728(6) . ?
Cd1 I2 2.7202(6) . ?
N1 N2 1.302(6) . ?
N1 C2 1.382(7) . ?
N2 N3 1.343(6) . ?
N3 C1 1.360(6) . ?
N3 C13 1.462(7) . ?
N4 N5 1.331(6) . ?
N4 C8 1.366(6) . ?
N4 C15 1.458(6) . ?
N5 N6 1.315(6) . ?
N6 C7 1.378(6) . ?
C1 C2 1.392(7) . ?
C1 C6 1.393(8) . ?
C2 C3 1.400(7) . ?
C3 C4 1.363(8) . ?
C3 H3 0.9300 . ?
C4 C5 1.404(9) . ?
C4 H4 0.9300 . ?
C5 C6 1.360(8) . ?
C5 H5 0.9300 . ?
C6 H6 0.9300 . ?
C7 C12 1.386(7) . ?
C7 C8 1.388(7) . ?
C8 C9 1.401(7) . ?
C9 C10 1.352(8) . ?
C9 H9 0.9300 . ?
C10 C11 1.407(8) . ?
C10 H10 0.9300 . ?
C11 C12 1.371(8) . ?
C11 H11 0.9300 . ?
C12 H12 0.9300 . ?
C13 C14 1.511(7) . ?
C13 H13A 0.9700 . ?
C13 H13B 0.9700 . ?
C14 C15 1.516(7) 1_455 ?
C14 H14A 0.9700 . ?
C14 H14B 0.9700 . ?
C15 C14 1.516(7) 1_655 ?
C15 H15A 0.9700 . ?
C15 H15B 0.9700 . ?

loop_
_geom_torsion_atom_site_label_1
_geom_torsion_atom_site_label_2
_geom_torsion_atom_site_label_3
_geom_torsion_atom_site_label_4
_geom_torsion
_geom_torsion_site_symmetry_1
_geom_torsion_site_symmetry_2
_geom_torsion_site_symmetry_3
_geom_torsion_site_symmetry_4
_geom_torsion_publ_flag
N6 Cd1 N1 N2 122.0(4) . . . . ?
I1 Cd1 N1 N2 5.5(4) . . . . ?
I2 Cd1 N1 N2 -128.5(4) . . . . ?
N6 Cd1 N1 C2 -64.0(4) . . . . ?
I1 Cd1 N1 C2 179.5(4) . . . . ?
I2 Cd1 N1 C2 45.5(4) . . . . ?
C2 N1 N2 N3 -0.6(5) . . . . ?
Cd1 N1 N2 N3 174.5(3) . . . . ?
N1 N2 N3 C1 0.2(6) . . . . ?
N1 N2 N3 C13 174.4(4) . . . . ?
C8 N4 N5 N6 -0.1(6) . . . . ?
C15 N4 N5 N6 -177.9(5) . . . . ?
N4 N5 N6 C7 -0.6(6) . . . . ?
N4 N5 N6 Cd1 -179.2(3) . . . . ?
N1 Cd1 N6 N5 60.8(4) . . . . ?
I1 Cd1 N6 N5 -176.7(4) . . . . ?
I2 Cd1 N6 N5 -43.4(4) . . . . ?
N1 Cd1 N6 C7 -117.3(6) . . . . ?
I1 Cd1 N6 C7 5.1(6) . . . . ?
I2 Cd1 N6 C7 138.5(5) . . . . ?
N2 N3 C1 C2 0.3(6) . . . . ?
C13 N3 C1 C2 -173.3(5) . . . . ?
N2 N3 C1 C6 -179.7(5) . . . . ?
C13 N3 C1 C6 6.7(9) . . . . ?
N2 N1 C2 C1 0.8(6) . . . . ?
Cd1 N1 C2 C1 -173.8(3) . . . . ?
N2 N1 C2 C3 180.0(5) . . . . ?
Cd1 N1 C2 C3 5.4(8) . . . . ?
N3 C1 C2 N1 -0.7(5) . . . . ?
C6 C1 C2 N1 179.3(5) . . . . ?
N3 C1 C2 C3 -180.0(5) . . . . ?
C6 C1 C2 C3 0.0(8) . . . . ?
N1 C2 C3 C4 -179.1(5) . . . . ?
C1 C2 C3 C4 -0.1(8) . . . . ?
C2 C3 C4 C5 0.8(9) . . . . ?
C3 C4 C5 C6 -1.7(10) . . . . ?
C4 C5 C6 C1 1.6(9) . . . . ?
N3 C1 C6 C5 179.2(6) . . . . ?
C2 C1 C6 C5 -0.8(8) . . . . ?
N5 N6 C7 C12 179.9(6) . . . . ?
Cd1 N6 C7 C12 -1.9(10) . . . . ?
N5 N6 C7 C8 1.1(6) . . . . ?
Cd1 N6 C7 C8 179.3(4) . . . . ?
N5 N4 C8 C7 0.8(6) . . . . ?
C15 N4 C8 C7 178.3(5) . . . . ?
N5 N4 C8 C9 179.8(6) . . . . ?
C15 N4 C8 C9 -2.6(10) . . . . ?
N6 C7 C8 N4 -1.1(6) . . . . ?
C12 C7 C8 N4 179.9(5) . . . . ?
N6 C7 C8 C9 179.7(5) . . . . ?
C12 C7 C8 C9 0.7(9) . . . . ?
N4 C8 C9 C10 -179.5(6) . . . . ?
C7 C8 C9 C10 -0.6(9) . . . . ?
C8 C9 C10 C11 1.3(10) . . . . ?
C9 C10 C11 C12 -2.3(11) . . . . ?
C10 C11 C12 C7 2.2(10) . . . . ?
N6 C7 C12 C11 179.8(6) . . . . ?
C8 C7 C12 C11 -1.5(9) . . . . ?
N2 N3 C13 C14 -98.8(6) . . . . ?
C1 N3 C13 C14 74.3(7) . . . . ?
N3 C13 C14 C15 -176.1(5) . . . 1_455 ?
N5 N4 C15 C14 99.6(6) . . . 1_655 ?
C8 N4 C15 C14 -77.8(7) . . . 1_655 ?
